data_2205795
loop_
_publ_author_name
'Song, Xinjian'
'Tan, Xiaohong'
'Meng, Xianggao'
'Wang, Yangang'

_publ_section_title 2-(4-Bromophenoxy)-<i>N</i>-[5-(<i>E</i>)-styryl-1,3,4-thiadiazol-2-yl]acetamide
_journal_issue 5
_journal_name_full 'Acta Crystallographica Section E'
_journal_page_first o1422
_journal_page_last o1423
_journal_paper_doi 10.1107/S1600536805011803
_journal_volume 61
_journal_year 2005
_chemical_formula_moiety 'C18 H14 Br N3 O2 S'
_chemical_formula_sum 'C18 H14 Br N3 O2 S'
_chemical_formula_weight 416.29
_chemical_melting_point 525
_chemical_name_systematic
;
 N-[5-(1E)-Styryl-1,3,4-thiadiazol-2-yl]-4-Bromophenoxy-acetamide
;
_space_group_IT_number 2
_symmetry_cell_setting triclinic
_symmetry_space_group_name_Hall '-P 1'
_symmetry_space_group_name_H-M 'P -1'
_atom_sites_solution_hydrogens geom
_atom_sites_solution_primary direct
_atom_sites_solution_secondary difmap
_audit_creation_method SHELXL-97
_cell_angle_alpha 87.292(3)
_cell_angle_beta 83.782(3)
_cell_angle_gamma 87.021(4)
_cell_formula_units_Z 2
_cell_length_a 5.1151(9)
_cell_length_b 9.5790(18)
_cell_length_c 18.426(3)
_cell_measurement_reflns_used 1434
_cell_measurement_temperature 292.0(10)
_cell_measurement_theta_max 19.75
_cell_measurement_theta_min 2.36
_cell_volume 895.5(3)
_computing_cell_refinement 'SAINT (Siemens, 1995)'
_computing_data_collection 'SMART (Siemens, 1995)'
_computing_data_reduction SAINT
_computing_molecular_graphics 'SHELXTL (Siemens, 1995)'
_computing_publication_material SHELXTL
_computing_structure_refinement 'SHELXL97 (Sheldrick, 1997)'
_computing_structure_solution 'SHELXS97 (Sheldrick, 1990)'
_diffrn_ambient_temperature 292.0(10)
_diffrn_measured_fraction_theta_full 0.992
_diffrn_measured_fraction_theta_max 0.992
_diffrn_measurement_device_type 'Bruker SMART CCD area-detector'
_diffrn_measurement_method '\f and \w scans'
_diffrn_radiation_monochromator graphite
_diffrn_radiation_source 'fine-focus sealed tube'
_diffrn_radiation_type MoK\a
_diffrn_radiation_wavelength 0.71073
_diffrn_reflns_av_R_equivalents 0.1188
_diffrn_reflns_av_sigmaI/netI 0.1180
_diffrn_reflns_limit_h_max 6
_diffrn_reflns_limit_h_min -6
_diffrn_reflns_limit_k_max 12
_diffrn_reflns_limit_k_min -12
_diffrn_reflns_limit_l_max 23
_diffrn_reflns_limit_l_min -23
_diffrn_reflns_number 10201
_diffrn_reflns_theta_full 27.00
_diffrn_reflns_theta_max 27.00
_diffrn_reflns_theta_min 1.11
_diffrn_standards_number 0
_exptl_absorpt_coefficient_mu 2.428
_exptl_absorpt_correction_T_max 0.9091
_exptl_absorpt_correction_T_min 0.4434
_exptl_absorpt_correction_type multi-scan
_exptl_absorpt_process_details '(SADABS; Sheldrick, 1996)'
_exptl_crystal_colour colourless
_exptl_crystal_density_diffrn 1.544
_exptl_crystal_density_meas ?
_exptl_crystal_density_method 'not measured'
_exptl_crystal_description plate
_exptl_crystal_F_000 420
_exptl_crystal_size_max 0.40
_exptl_crystal_size_mid 0.16
_exptl_crystal_size_min 0.04
_refine_diff_density_max 0.500
_refine_diff_density_min -0.377
_refine_ls_extinction_method none
_refine_ls_goodness_of_fit_ref 0.972
_refine_ls_hydrogen_treatment constr
_refine_ls_matrix_type full
_refine_ls_number_parameters 226
_refine_ls_number_reflns 3898
_refine_ls_number_restraints 0
_refine_ls_restrained_S_all 0.972
_refine_ls_R_factor_all 0.1493
_refine_ls_R_factor_gt 0.0678
_refine_ls_shift/su_max 0.000
_refine_ls_shift/su_mean 0.000
_refine_ls_structure_factor_coef Fsqd
_refine_ls_weighting_details 'calc w = 1/[\s^2^(Fo^2^)+(0.0683P)^2^] where P = (Fo^2^+2Fc^2^)/3'
_refine_ls_weighting_scheme calc
_refine_ls_wR_factor_gt 0.1318
_refine_ls_wR_factor_ref 0.1849
_reflns_number_gt 1930
_reflns_number_total 3898
_reflns_threshold_expression I>2\s(I)
_cod_data_source_file rz6068.cif
_cod_data_source_block I
_cod_depositor_comments
;
The following automatic conversions were performed:
'_symmetry_cell_setting' value 'Triclinic' changed to 'triclinic'
according to '/home/saulius/struct/CIF-dictionaries/cif_core.dic'
dictionary named 'cif_core.dic' version 2.4.1 from 2010-06-29.

Automatic conversion script
Id: cif_fix_enum 1527 2010-12-29 10:47:43Z saulius 

The following automatic conversions were performed:

'_symmetry_cell_setting' value 'Triclinic' changed to 'triclinic'
according to /home/saulius/struct/CIF-dictionaries/cif_core.dic
dictionary named 'cif_core.dic' version 2.4.1 from 2010-06-29.

Automatic conversion script
Id: cif_fix_values 1715 2011-07-08 13:25:40Z adriana 

The following automatic conversions were performed:

'_exptl_crystal_density_meas' value 'NONE' was changed to '?' - the
value is perceived as not measured.

Automatic conversion script
Id: cif_fix_values 3008 2015-01-20 13:52:24Z robertas 
;
_cod_original_sg_symbol_Hall '-p 1'
_cod_original_sg_symbol_H-M P-1
_cod_database_code 2205795

loop_
_symmetry_equiv_pos_as_xyz
'x, y, z'
'-x, -y, -z'

loop_
_atom_site_label
_atom_site_fract_x
_atom_site_fract_y
_atom_site_fract_z
_atom_site_U_iso_or_equiv
_atom_site_adp_type
_atom_site_calc_flag
_atom_site_refinement_flags
_atom_site_occupancy
_atom_site_type_symbol
Br1 0.97554(17) 0.28458(9) 0.17115(4) 0.1080(4) Uani d . 1 Br
C1 0.2912(14) 1.2773(8) 0.9059(3) 0.086(2) Uani d . 1 C
H1 0.1581 1.3171 0.8799 0.103 Uiso calc R 1 H
C2 0.3349(18) 1.3324(9) 0.9718(4) 0.108(3) Uani d . 1 C
H2 0.2307 1.4081 0.9899 0.130 Uiso calc R 1 H
C3 0.531(2) 1.2750(11) 1.0095(4) 0.108(3) Uani d . 1 C
H3 0.5585 1.3113 1.0539 0.130 Uiso calc R 1 H
C4 0.6852(18) 1.1660(10) 0.9835(4) 0.111(3) Uani d . 1 C
H4 0.8212 1.1289 1.0093 0.134 Uiso calc R 1 H
C5 0.6411(15) 1.1099(8) 0.9189(3) 0.092(2) Uani d . 1 C
H5 0.7463 1.0338 0.9017 0.110 Uiso calc R 1 H
C6 0.4417(12) 1.1650(6) 0.8787(3) 0.0625(16) Uani d . 1 C
C7 0.4037(12) 1.1019(6) 0.8106(3) 0.0652(16) Uani d . 1 C
H7 0.5219 1.0290 0.7959 0.078 Uiso calc R 1 H
C8 0.2180(11) 1.1374(6) 0.7673(3) 0.0602(15) Uani d . 1 C
H8 0.0943 1.2074 0.7826 0.072 Uiso calc R 1 H
C9 0.1918(11) 1.0765(6) 0.6983(3) 0.0551(14) Uani d . 1 C
C10 0.2230(9) 0.9565(5) 0.5878(3) 0.0451(12) Uani d . 1 C
C11 0.4672(10) 0.7761(5) 0.5185(3) 0.0464(12) Uani d . 1 C
C12 0.4607(10) 0.6983(5) 0.4504(3) 0.0517(13) Uani d . 1 C
H12A 0.3012 0.6469 0.4534 0.062 Uiso calc R 1 H
H12B 0.4625 0.7634 0.4084 0.062 Uiso calc R 1 H
C13 0.7298(10) 0.5363(5) 0.3789(3) 0.0466(12) Uani d . 1 C
C14 0.9436(10) 0.4403(5) 0.3761(3) 0.0525(13) Uani d . 1 C
H14 1.0389 0.4267 0.4163 0.063 Uiso calc R 1 H
C15 1.0149(11) 0.3664(6) 0.3156(3) 0.0638(16) Uani d . 1 C
H15 1.1577 0.3021 0.3143 0.077 Uiso calc R 1 H
C16 0.8737(11) 0.3874(6) 0.2560(3) 0.0590(15) Uani d . 1 C
C17 0.6547(11) 0.4795(6) 0.2580(3) 0.0610(15) Uani d . 1 C
H17 0.5562 0.4907 0.2184 0.073 Uiso calc R 1 H
C18 0.5862(10) 0.5540(6) 0.3198(3) 0.0576(14) Uani d . 1 C
H18 0.4412 0.6170 0.3217 0.069 Uiso calc R 1 H
N1 0.0149(9) 1.1232(5) 0.6556(2) 0.0596(12) Uani d . 1 N
N2 0.0361(8) 1.0545(5) 0.5914(2) 0.0548(11) Uani d . 1 N
N3 0.2708(8) 0.8757(4) 0.5278(2) 0.0493(11) Uani d . 1 N
H3A 0.1687 0.8893 0.4937 0.059 Uiso calc R 1 H
O1 0.6273(7) 0.7544(4) 0.5618(2) 0.0668(11) Uani d . 1 O
O2 0.6827(7) 0.6051(4) 0.44261(19) 0.0594(10) Uani d . 1 O
S1 0.3988(3) 0.94143(15) 0.66190(7) 0.0556(4) Uani d . 1 S

loop_
_atom_site_aniso_label
_atom_site_aniso_U_11
_atom_site_aniso_U_22
_atom_site_aniso_U_33
_atom_site_aniso_U_12
_atom_site_aniso_U_13
_atom_site_aniso_U_23
Br1 0.1300(8) 0.1207(7) 0.0743(5) 0.0266(5) -0.0123(5) -0.0462(5)
C1 0.097(5) 0.096(5) 0.068(4) -0.005(4) -0.017(4) -0.021(4)
C2 0.127(7) 0.116(7) 0.084(5) -0.012(6) 0.000(5) -0.049(5)
C3 0.124(7) 0.145(8) 0.065(5) -0.047(6) -0.023(5) -0.022(5)
C4 0.116(7) 0.153(9) 0.073(5) -0.016(6) -0.037(5) -0.014(5)
C5 0.095(5) 0.117(6) 0.067(4) -0.003(5) -0.024(4) -0.012(4)
C6 0.067(4) 0.075(4) 0.046(3) -0.017(3) -0.002(3) -0.007(3)
C7 0.065(4) 0.071(4) 0.060(4) -0.001(3) -0.007(3) -0.008(3)
C8 0.062(4) 0.062(4) 0.057(3) -0.004(3) 0.000(3) -0.014(3)
C9 0.057(3) 0.061(4) 0.049(3) -0.003(3) -0.007(3) -0.007(3)
C10 0.039(3) 0.054(3) 0.043(3) 0.001(3) -0.010(2) -0.008(2)
C11 0.044(3) 0.047(3) 0.049(3) 0.004(2) -0.012(2) -0.001(2)
C12 0.048(3) 0.055(3) 0.052(3) 0.014(3) -0.012(2) -0.008(3)
C13 0.044(3) 0.046(3) 0.051(3) 0.003(2) -0.009(2) -0.006(2)
C14 0.048(3) 0.054(3) 0.056(3) 0.009(3) -0.014(3) -0.009(3)
C15 0.057(4) 0.062(4) 0.072(4) 0.010(3) -0.007(3) -0.015(3)
C16 0.063(4) 0.062(4) 0.051(3) -0.003(3) -0.002(3) -0.016(3)
C17 0.062(4) 0.068(4) 0.056(3) 0.001(3) -0.022(3) -0.010(3)
C18 0.052(3) 0.060(4) 0.061(4) 0.010(3) -0.015(3) -0.002(3)
N1 0.056(3) 0.068(3) 0.056(3) 0.009(2) -0.010(2) -0.018(2)
N2 0.050(3) 0.063(3) 0.052(3) 0.008(2) -0.009(2) -0.014(2)
N3 0.043(2) 0.057(3) 0.050(2) 0.013(2) -0.0163(19) -0.012(2)
O1 0.066(2) 0.075(3) 0.063(2) 0.028(2) -0.030(2) -0.015(2)
O2 0.060(2) 0.063(2) 0.056(2) 0.0254(19) -0.0179(18) -0.0149(19)
S1 0.0580(9) 0.0603(9) 0.0505(8) 0.0079(7) -0.0173(7) -0.0075(7)

loop_
_atom_type_symbol
_atom_type_description
_atom_type_scat_dispersion_real
_atom_type_scat_dispersion_imag
_atom_type_scat_source
C C 0.0033 0.0016 'International Tables Vol C Tables 4.2.6.8 and 6.1.1.4'
H H 0.0000 0.0000 'International Tables Vol C Tables 4.2.6.8 and 6.1.1.4'
N N 0.0061 0.0033 'International Tables Vol C Tables 4.2.6.8 and 6.1.1.4'
O O 0.0106 0.0060 'International Tables Vol C Tables 4.2.6.8 and 6.1.1.4'
S S 0.1246 0.1234 'International Tables Vol C Tables 4.2.6.8 and 6.1.1.4'
Br Br -0.2901 2.4595 'International Tables Vol C Tables 4.2.6.8 and 6.1.1.4'

loop_
_geom_angle_atom_site_label_1
_geom_angle_atom_site_label_2
_geom_angle_atom_site_label_3
_geom_angle
_geom_angle_publ_flag
C6 C1 C2 121.0(7) ?
C6 C1 H1 119.5 ?
C2 C1 H1 119.5 ?
C3 C2 C1 119.6(8) ?
C3 C2 H2 120.2 ?
C1 C2 H2 120.2 ?
C4 C3 C2 120.9(8) ?
C4 C3 H3 119.6 ?
C2 C3 H3 119.6 ?
C3 C4 C5 119.8(8) ?
C3 C4 H4 120.1 ?
C5 C4 H4 120.1 ?
C4 C5 C6 121.1(8) ?
C4 C5 H5 119.4 ?
C6 C5 H5 119.4 ?
C1 C6 C5 117.6(6) ?
C1 C6 C7 123.5(6) ?
C5 C6 C7 118.9(6) ?
C8 C7 C6 126.8(6) yes
C8 C7 H7 116.6 ?
C6 C7 H7 116.6 ?
C7 C8 C9 125.5(5) yes
C7 C8 H8 117.3 ?
C9 C8 H8 117.3 ?
N1 C9 C8 122.4(5) ?
N1 C9 S1 113.6(4) yes
C8 C9 S1 123.9(4) ?
N2 C10 N3 120.9(4) ?
N2 C10 S1 114.6(4) yes
N3 C10 S1 124.5(4) ?
O1 C11 N3 122.2(5) yes
O1 C11 C12 125.0(4) ?
N3 C11 C12 112.8(4) ?
O2 C12 C11 108.6(4) ?
O2 C12 H12A 110.0 ?
C11 C12 H12A 110.0 ?
O2 C12 H12B 110.0 ?
C11 C12 H12B 110.0 ?
H12A C12 H12B 108.4 ?
O2 C13 C18 126.0(5) ?
O2 C13 C14 114.6(4) ?
C18 C13 C14 119.3(5) ?
C15 C14 C13 120.8(5) ?
C15 C14 H14 119.6 ?
C13 C14 H14 119.6 ?
C14 C15 C16 119.5(5) ?
C14 C15 H15 120.3 ?
C16 C15 H15 120.3 ?
C15 C16 C17 120.9(5) ?
C15 C16 Br1 119.3(4) ?
C17 C16 Br1 119.7(4) ?
C18 C17 C16 118.7(5) ?
C18 C17 H17 120.6 ?
C16 C17 H17 120.6 ?
C17 C18 C13 120.7(5) ?
C17 C18 H18 119.6 ?
C13 C18 H18 119.6 ?
C9 N1 N2 112.2(4) ?
C10 N2 N1 112.8(4) ?
C11 N3 C10 124.6(4) ?
C11 N3 H3A 117.7 ?
C10 N3 H3A 117.7 ?
C13 O2 C12 117.4(4) ?
C10 S1 C9 86.8(2) yes

loop_
_geom_bond_atom_site_label_1
_geom_bond_atom_site_label_2
_geom_bond_distance
_geom_bond_publ_flag
Br1 C16 1.897(5) ?
C1 C6 1.372(9) ?
C1 C2 1.391(9) ?
C1 H1 0.9300 ?
C2 C3 1.358(11) ?
C2 H2 0.9300 ?
C3 C4 1.351(11) ?
C3 H3 0.9300 ?
C4 C5 1.375(9) ?
C4 H4 0.9300 ?
C5 C6 1.392(8) ?
C5 H5 0.9300 ?
C6 C7 1.454(7) yes
C7 C8 1.327(7) yes
C7 H7 0.9300 ?
C8 C9 1.446(7) yes
C8 H8 0.9300 ?
C9 N1 1.310(6) yes
C9 S1 1.741(5) yes
C10 N2 1.303(6) yes
C10 N3 1.372(6) ?
C10 S1 1.711(5) yes
C11 O1 1.208(5) ?
C11 N3 1.352(6) ?
C11 C12 1.494(6) ?
C12 O2 1.407(6) ?
C12 H12A 0.9700 ?
C12 H12B 0.9700 ?
C13 O2 1.366(6) ?
C13 C18 1.377(7) ?
C13 C14 1.390(7) ?
C14 C15 1.356(7) ?
C14 H14 0.9300 ?
C15 C16 1.380(8) ?
C15 H15 0.9300 ?
C16 C17 1.388(8) ?
C17 C18 1.376(7) ?
C17 H17 0.9300 ?
C18 H18 0.9300 ?
N1 N2 1.373(5) yes
N3 H3A 0.8600 ?

loop_
_geom_hbond_atom_site_label_D
_geom_hbond_atom_site_label_H
_geom_hbond_atom_site_label_A
_geom_hbond_site_symmetry_A
_geom_hbond_distance_DH
_geom_hbond_distance_HA
_geom_hbond_distance_DA
_geom_hbond_angle_DHA
N3 H3A N2 2_576 0.86 2.02 2.869(6) 171.3
C14 H14 O1 2_766 0.93 2.42 3.086(6) 128.4

loop_
_geom_torsion_atom_site_label_1
_geom_torsion_atom_site_label_2
_geom_torsion_atom_site_label_3
_geom_torsion_atom_site_label_4
_geom_torsion
_geom_torsion_publ_flag
C6 C1 C2 C3 0.5(12) ?
C1 C2 C3 C4 0.7(13) ?
C2 C3 C4 C5 -1.5(14) ?
C3 C4 C5 C6 1.1(12) ?
C2 C1 C6 C5 -0.9(10) ?
C2 C1 C6 C7 179.3(6) ?
C4 C5 C6 C1 0.1(10) ?
C4 C5 C6 C7 179.9(7) ?
C1 C6 C7 C8 -3.0(10) yes
C5 C6 C7 C8 177.2(6) ?
C6 C7 C8 C9 177.3(5) yes
C7 C8 C9 N1 -175.0(6) yes
C7 C8 C9 S1 1.8(9) ?
O1 C11 C12 O2 -4.8(7) ?
N3 C11 C12 O2 175.5(4) ?
O2 C13 C14 C15 -178.9(5) ?
C18 C13 C14 C15 1.3(8) ?
C13 C14 C15 C16 0.3(9) ?
C14 C15 C16 C17 -2.2(9) ?
C14 C15 C16 Br1 179.6(4) ?
C15 C16 C17 C18 2.5(9) ?
Br1 C16 C17 C18 -179.3(4) ?
C16 C17 C18 C13 -0.8(9) ?
O2 C13 C18 C17 179.3(5) ?
C14 C13 C18 C17 -1.0(8) ?
C8 C9 N1 N2 176.6(5) ?
S1 C9 N1 N2 -0.5(6) ?
N3 C10 N2 N1 179.2(4) ?
S1 C10 N2 N1 -1.7(6) ?
C9 N1 N2 C10 1.4(6) ?
O1 C11 N3 C10 -3.6(8) ?
C12 C11 N3 C10 176.1(5) ?
N2 C10 N3 C11 177.2(5) ?
S1 C10 N3 C11 -1.9(7) yes
C18 C13 O2 C12 3.0(8) ?
C14 C13 O2 C12 -176.7(5) yes
C11 C12 O2 C13 -172.2(4) yes
N2 C10 S1 C9 1.2(4) ?
N3 C10 S1 C9 -179.7(5) ?
N1 C9 S1 C10 -0.4(4) ?
C8 C9 S1 C10 -177.4(5) ?

loop_
_cod_related_entry_id
_cod_related_entry_database
_cod_related_entry_code
1 ChemSpider 30654808
